data_7233869
loop_
_publ_author_name
'Alexander N. Chernyshev'
'Dmitry Morozov'
'Jarkko Mutanen'
'Vadim Yu Kukushkin'
'Gerrit Groenhof'
'Matti Haukka'

_publ_section_title
;
 Weak intermolecular interactions promote blue luminescence of protonated
 2,2'-dipyridylamine salts
;
_journal_name_full 'Journal of Materials Chemistry C'
_journal_page_first 8285
_journal_page_last 8294
_journal_paper_doi 10.1039/C4TC01165A
_journal_volume 2
_journal_year 2014
_chemical_formula_moiety 'C10 H10 N3, C H Cl3, I'
_chemical_formula_sum 'C11 H11 Cl3 I N3'
_chemical_formula_weight 418.48
_space_group_crystal_system orthorhombic
_space_group_IT_number 62
_space_group_name_Hall '-P 2ac 2n'
_space_group_name_H-M_alt 'P n m a'
_atom_sites_solution_hydrogens mixed
_cell_angle_alpha 90
_cell_angle_beta 90
_cell_angle_gamma 90
_cell_formula_units_Z 4
_cell_length_a 10.55750(13)
_cell_length_b 14.04189(18)
_cell_length_c 10.38870(13)
_cell_measurement_reflns_used 8335
_cell_measurement_temperature 170(2)
_cell_measurement_theta_max 30.3810
_cell_measurement_theta_min 2.7410
_cell_volume 1540.10(3)
_computing_cell_refinement
;
CrysAlisPro, Agilent Technologies,
Version 1.171.36.32 (release 02-08-2013 CrysAlis171 .NET)
(compiled Aug  2 2013,16:46:58)
;
_computing_data_collection
;
CrysAlisPro, Agilent Technologies,
Version 1.171.36.32 (release 02-08-2013 CrysAlis171 .NET)
(compiled Aug  2 2013,16:46:58)
;
_computing_data_reduction
;
CrysAlisPro, Agilent Technologies,
Version 1.171.36.32 (release 02-08-2013 CrysAlis171 .NET)
(compiled Aug  2 2013,16:46:58)
;
_computing_molecular_graphics 'CrystaMaker (CrystalMaker Software ltd., 2012)'
_computing_publication_material 'SHELXL-2013 (Sheldrick, 2013)'
_computing_structure_refinement 'SHELXL-2013 (Sheldrick, 2013)'
_computing_structure_solution 'SUPERFLIP (Palatinus & Chapuis, 2007)'
_diffrn_ambient_temperature 170(2)
_diffrn_detector_area_resol_mean 16.0107
_diffrn_measured_fraction_theta_full 1.000
_diffrn_measured_fraction_theta_max 0.942
_diffrn_measurement_device '\k-geometry diffractometer'
_diffrn_measurement_device_type 'SuperNova, Single source at offset, Eos'
_diffrn_measurement_method '\f scans and \w scans with \k offset'
_diffrn_radiation_monochromator mirror
_diffrn_radiation_type MoK\a
_diffrn_radiation_wavelength 0.71073
_diffrn_reflns_av_R_equivalents 0.0212
_diffrn_reflns_av_unetI/netI 0.0148
_diffrn_reflns_Laue_measured_fraction_full 1.000
_diffrn_reflns_Laue_measured_fraction_max 0.942
_diffrn_reflns_limit_h_max 15
_diffrn_reflns_limit_h_min -14
_diffrn_reflns_limit_k_max 20
_diffrn_reflns_limit_k_min -19
_diffrn_reflns_limit_l_max 13
_diffrn_reflns_limit_l_min -14
_diffrn_reflns_number 15604
_diffrn_reflns_point_group_measured_fraction_full 1.000
_diffrn_reflns_point_group_measured_fraction_max 0.942
_diffrn_reflns_theta_full 25.242
_diffrn_reflns_theta_max 30.730
_diffrn_reflns_theta_min 2.439
_diffrn_source micro-source
_exptl_absorpt_coefficient_mu 2.586
_exptl_absorpt_correction_T_max 0.958
_exptl_absorpt_correction_T_min 0.928
_exptl_absorpt_correction_type gaussian
_exptl_absorpt_process_details
;
CrysAlisPro, Agilent Technologies,
Version 1.171.36.28 (release 01-02-2013 CrysAlis171 .NET)
(compiled Feb  1 2013,16:14:44)
Numerical absorption correction based on gaussian integration over
a multifaceted crystal model
;
_exptl_crystal_colour yellow
_exptl_crystal_density_diffrn 1.805
_exptl_crystal_description block
_exptl_crystal_F_000 808
_exptl_crystal_size_max 0.191
_exptl_crystal_size_mid 0.111
_exptl_crystal_size_min 0.087
_refine_diff_density_max 0.564
_refine_diff_density_min -0.567
_refine_diff_density_rms 0.065
_refine_ls_extinction_coef .
_refine_ls_extinction_method none
_refine_ls_goodness_of_fit_ref 1.056
_refine_ls_hydrogen_treatment constr
_refine_ls_matrix_type full
_refine_ls_number_parameters 91
_refine_ls_number_reflns 2344
_refine_ls_number_restraints 0
_refine_ls_restrained_S_all 1.056
_refine_ls_R_factor_all 0.0291
_refine_ls_R_factor_gt 0.0230
_refine_ls_shift/su_max 0.001
_refine_ls_shift/su_mean 0.000
_refine_ls_structure_factor_coef Fsqd
_refine_ls_weighting_details 'w=1/[\s^2^(Fo^2^)+(0.0193P)^2^+1.0675P] where P=(Fo^2^+2Fc^2^)/3'
_refine_ls_weighting_scheme calc
_refine_ls_wR_factor_gt 0.0489
_refine_ls_wR_factor_ref 0.0517
_reflns_Friedel_coverage 0.000
_reflns_Friedel_fraction_full .
_reflns_Friedel_fraction_max .
_reflns_number_gt 2065
_reflns_number_total 2344
_reflns_threshold_expression 'I > 2\s(I)'
_cod_data_source_file 1000005.cif
_cod_data_source_block PCOD1000005
_cod_database_code 7233869
_shelx_space_group_comment
;
The symmetry employed for this shelxl refinement is uniquely defined
by the following loop, which should always be used as a source of
symmetry information in preference to the above space-group names.
They are only intended as comments.
;
_shelx_estimated_absorpt_t_min 0.638
_shelx_estimated_absorpt_t_max 0.806
_shelxl_version_number 2013-4

loop_
_space_group_symop_operation_xyz
'x, y, z'
'-x+1/2, -y, z+1/2'
'x+1/2, -y+1/2, -z+1/2'
'-x, y+1/2, -z'
'-x, -y, -z'
'x-1/2, y, -z-1/2'
'-x-1/2, y-1/2, z-1/2'
'x, -y-1/2, z'

loop_
_atom_site_label
_atom_site_type_symbol
_atom_site_fract_x
_atom_site_fract_y
_atom_site_fract_z
_atom_site_U_iso_or_equiv
_atom_site_adp_type
_atom_site_occupancy
_atom_site_site_symmetry_order
_atom_site_calc_flag
_atom_site_refinement_flags_posn
_atom_site_refinement_flags_adp
_atom_site_refinement_flags_occupancy
_atom_site_disorder_assembly
_atom_site_disorder_group
I1 I 0.49131(2) 0.2500 0.21692(2) 0.03147(6) Uani 1 2 d S T P . .
Cl1 Cl 0.13490(7) 0.64754(5) 0.31138(7) 0.06834(19) Uani 1 1 d . . . . .
Cl2 Cl 0.36022(9) 0.7500 0.37786(14) 0.0846(4) Uani 1 2 d S T P . .
N1 N 0.4980(3) 0.4352(2) 0.4376(3) 0.0328(7) Uani 0.5 1 d . . P . .
H1 H 0.4978 0.3838 0.3892 0.039 Uiso 0.5 1 calc R U P A 1
C2 C 0.27433(17) 0.39736(14) 0.46892(19) 0.0352(4) Uani 1 1 d . . . . .
H2 H 0.2745 0.3429 0.4146 0.042 Uiso 1 1 calc R U . B 1
C3 C 0.16469(18) 0.42378(15) 0.5294(2) 0.0388(4) Uani 1 1 d . . . . .
H3 H 0.0894 0.3877 0.5179 0.047 Uiso 1 1 calc R U . . .
C4 C 0.16491(19) 0.50418(15) 0.6079(2) 0.0398(4) Uani 1 1 d . . . . .
H4 H 0.0896 0.5236 0.6505 0.048 Uiso 1 1 calc R U . . .
C5 C 0.27430(18) 0.55480(14) 0.62292(19) 0.0371(4) Uani 1 1 d . . . . .
H5 H 0.2749 0.6103 0.6753 0.045 Uiso 1 1 calc R U . C 1
C6 C 0.1955(3) 0.7500 0.3846(3) 0.0437(7) Uani 1 2 d S T P . .
H6 H 0.1692 0.7500 0.4771 0.052 Uiso 1 2 calc R U P . .
N2 N 0.38205(17) 0.52630(14) 0.56357(19) 0.0392(4) Uani 0.5 1 d . . P D 1
H2A H 0.4551 0.5555 0.5763 0.047 Uiso 0.25 1 d R U P D 1
C1 C 0.38297(16) 0.44766(14) 0.48536(18) 0.0376(4) Uani 0.5 1 d . . P D 1
C1B C 0.38205(17) 0.52630(14) 0.56357(19) 0.0392(4) Uani 0.5 1 d . . P D 2
N2B N 0.38297(16) 0.44766(14) 0.48536(18) 0.0376(4) Uani 0.5 1 d . . P D 2
H2B H 0.4553 0.4299 0.4493 0.045 Uiso 0.25 1 d R U P D 2

loop_
_atom_site_aniso_label
_atom_site_aniso_U_11
_atom_site_aniso_U_22
_atom_site_aniso_U_33
_atom_site_aniso_U_23
_atom_site_aniso_U_13
_atom_site_aniso_U_12
I1 0.03585(10) 0.03070(9) 0.02785(9) 0.000 -0.00031(7) 0.000
Cl1 0.0813(5) 0.0623(4) 0.0615(4) -0.0132(3) 0.0088(3) -0.0165(4)
Cl2 0.0463(5) 0.0953(9) 0.1122(10) 0.000 -0.0063(6) 0.000
N1 0.0338(15) 0.0259(14) 0.0387(17) -0.0162(13) 0.0020(13) -0.0025(12)
C2 0.0373(9) 0.0317(9) 0.0366(10) -0.0067(8) -0.0011(8) -0.0009(8)
C3 0.0315(9) 0.0414(11) 0.0436(11) -0.0072(9) -0.0020(8) -0.0046(8)
C4 0.0344(9) 0.0417(11) 0.0433(11) -0.0083(9) 0.0015(8) 0.0030(8)
C5 0.0404(10) 0.0319(10) 0.0391(10) -0.0069(8) -0.0041(8) 0.0015(8)
C6 0.0495(17) 0.0469(17) 0.0348(15) 0.000 0.0105(13) 0.000
N2 0.0344(9) 0.0382(10) 0.0451(11) 0.0072(8) -0.0087(8) -0.0069(8)
C1 0.0312(8) 0.0421(10) 0.0395(10) 0.0065(8) 0.0025(7) 0.0034(7)
C1B 0.0344(9) 0.0382(10) 0.0451(11) 0.0072(8) -0.0087(8) -0.0069(8)
N2B 0.0312(8) 0.0421(10) 0.0395(10) 0.0065(8) 0.0025(7) 0.0034(7)

loop_
_atom_type_symbol
_atom_type_description
_atom_type_scat_dispersion_real
_atom_type_scat_dispersion_imag
_atom_type_scat_source
C C 0.0033 0.0016 'International Tables Vol C Tables 4.2.6.8 and 6.1.1.4'
H H 0.0000 0.0000 'International Tables Vol C Tables 4.2.6.8 and 6.1.1.4'
Cl Cl 0.1484 0.1585 'International Tables Vol C Tables 4.2.6.8 and 6.1.1.4'
I I -0.4742 1.8119 'International Tables Vol C Tables 4.2.6.8 and 6.1.1.4'
N N 0.0061 0.0033 'International Tables Vol C Tables 4.2.6.8 and 6.1.1.4'

loop_
_geom_angle_atom_site_label_1
_geom_angle_atom_site_label_2
_geom_angle_atom_site_label_3
_geom_angle
_geom_angle_site_symmetry_1
_geom_angle_site_symmetry_3
C1 N1 N2 142.7(3) . 5_666
C1 N1 H1 108.7 . .
N2 N1 H1 108.7 5_666 .
C1B N1 H2B 160.3 5_666 .
C1 C2 C3 121.06(18) . .
C1 C2 H2 119.5 . .
C3 C2 H2 119.5 . .
C2 C3 C4 119.15(18) . .
C2 C3 H3 120.4 . .
C4 C3 H3 120.4 . .
C5 C4 C3 119.38(19) . .
C5 C4 H4 120.3 . .
C3 C4 H4 120.3 . .
N2 C5 C4 120.31(18) . .
N2 C5 H5 119.8 . .
C4 C5 H5 119.8 . .
Cl2 C6 Cl1 110.35(12) . .
Cl2 C6 Cl1 110.35(12) . 8_575
Cl1 C6 Cl1 110.72(18) . 8_575
Cl2 C6 H6 108.4 . .
Cl1 C6 H6 108.4 . .
Cl1 C6 H6 108.4 8_575 .
C5 N2 C1 120.91(17) . .
C5 N2 N1 131.3(2) . 5_666
C1 N2 N1 107.72(19) . 5_666
C5 N2 H2A 121.9 . .
C1 N2 H2A 117.2 . .
N1 N2 H2A 10.4 5_666 .
N1 C1 C2 131.2(2) . .
N1 C1 N2 109.57(19) . .
C2 C1 N2 119.18(17) . .

loop_
_geom_bond_atom_site_label_1
_geom_bond_atom_site_label_2
_geom_bond_distance
_geom_bond_site_symmetry_2
Cl1 C6 1.749(2) .
Cl2 C6 1.741(3) .
N1 C1 1.323(3) .
N1 C1B 1.377(3) 5_666
N1 N2 1.377(3) 5_666
N1 H1 0.8800 .
N1 H2B 0.4726 .
C2 C1 1.358(2) .
C2 C3 1.368(3) .
C2 H2 0.9500 .
C3 C4 1.393(3) .
C3 H3 0.9500 .
C4 C5 1.365(3) .
C4 H4 0.9500 .
C5 N2 1.354(3) .
C5 H5 0.9500 .
C6 Cl1 1.749(2) 8_575
C6 H6 1.0000 .
N2 C1 1.371(3) .
N2 N1 1.377(3) 5_666
N2 H2A 0.8828 .

loop_
_geom_hbond_atom_site_label_D
_geom_hbond_atom_site_label_H
_geom_hbond_atom_site_label_A
_geom_hbond_distance_DH
_geom_hbond_distance_HA
_geom_hbond_distance_DA
_geom_hbond_angle_DHA
_geom_hbond_site_symmetry_A
_geom_hbond_publ_flag
N1 H1 I1 0.88 2.60 3.468(3) 171.1 . yes
